data_1550130
loop_
_publ_author_name
'Javed, Saleem'
'Faizi, Md. Serajul Haque'
'Nazia, Siddiqui'
'Iskenderov, Turganbay'

_publ_section_title
;
 2-Amino-5-chlorobenzophenone
;
_journal_coeditor_code XU4036
_journal_issue 10
_journal_name_full IUCrData
_journal_page_first x181444
_journal_paper_doi 10.1107/S241431461801444X
_journal_volume 3
_journal_year 2018
_chemical_formula_iupac 'C13 H10 Cl N O'
_chemical_formula_moiety 'C13 H10 Cl N O'
_chemical_formula_sum 'C13 H10 Cl N O'
_chemical_formula_weight 231.67
_chemical_name_common
;
2-Amino-5-chlorobenzophenone
;
_chemical_name_systematic
;
2-Benzoyl-4-chloroaniline
;
_space_group_IT_number 2
_space_group_name_Hall '-P 1'
_symmetry_cell_setting triclinic
_symmetry_space_group_name_Hall '-P 1'
_symmetry_space_group_name_H-M 'P -1'
_atom_sites_solution_hydrogens geom
_atom_sites_solution_primary direct
_atom_sites_solution_secondary difmap
_audit_creation_method SHELXL-97
_cell_angle_alpha 87.443(2)
_cell_angle_beta 84.272(2)
_cell_angle_gamma 62.978(2)
_cell_formula_units_Z 8
_cell_length_a 9.7335(7)
_cell_length_b 10.6473(7)
_cell_length_c 24.7554(17)
_cell_measurement_reflns_used 11324
_cell_measurement_temperature 273(2)
_cell_measurement_theta_max 28.36
_cell_measurement_theta_min 2.15
_cell_volume 2274.1(3)
_computing_cell_refinement
;
SMART (Bruker, 2007)
;
_computing_data_collection
;
APEX2 (Bruker, 2007)
;
_computing_data_reduction
;
SAINT-Plus (Bruker, 2007)
;
_computing_molecular_graphics
;
SHELXTL (Sheldrick, 2008)
;
_computing_publication_material
;
WinGX (Farrugia, 2012)
;
_computing_structure_refinement
;
SHELXL97 (Sheldrick, 2008)
;
_computing_structure_solution
;
SHELXS86 (Sheldrick, 2008)
;
_diffrn_ambient_temperature 273(2)
_diffrn_measured_fraction_theta_full 0.996
_diffrn_measured_fraction_theta_max 0.996
_diffrn_measurement_device_type 'Bruker APEX CCD area detector'
_diffrn_measurement_method 'phi and omega scans'
_diffrn_radiation_monochromator graphite
_diffrn_radiation_source 'fine-focus sealed tube'
_diffrn_radiation_type MoK\a
_diffrn_radiation_wavelength 0.71073
_diffrn_reflns_av_R_equivalents 0.0791
_diffrn_reflns_av_sigmaI/netI 0.1412
_diffrn_reflns_limit_h_max 12
_diffrn_reflns_limit_h_min -12
_diffrn_reflns_limit_k_max 14
_diffrn_reflns_limit_k_min -14
_diffrn_reflns_limit_l_max 33
_diffrn_reflns_limit_l_min -33
_diffrn_reflns_number 34850
_diffrn_reflns_theta_full 28.36
_diffrn_reflns_theta_max 28.36
_diffrn_reflns_theta_min 2.15
_exptl_absorpt_coefficient_mu 0.312
_exptl_absorpt_correction_T_max 0.969
_exptl_absorpt_correction_T_min 0.945
_exptl_absorpt_correction_type empirical
_exptl_absorpt_process_details
;
(SADABS; Bruker, 2001)
;
_exptl_crystal_colour colorless
_exptl_crystal_density_diffrn 1.353
_exptl_crystal_density_method 'not measured'
_exptl_crystal_description prism
_exptl_crystal_F_000 960
_exptl_crystal_size_max 0.25
_exptl_crystal_size_mid 0.15
_exptl_crystal_size_min 0.10
_refine_diff_density_max 0.231
_refine_diff_density_min -0.271
_refine_ls_extinction_method none
_refine_ls_goodness_of_fit_ref 1.055
_refine_ls_hydrogen_treatment constr
_refine_ls_matrix_type full
_refine_ls_number_parameters 577
_refine_ls_number_reflns 11324
_refine_ls_number_restraints 0
_refine_ls_restrained_S_all 1.055
_refine_ls_R_factor_all 0.2229
_refine_ls_R_factor_gt 0.0799
_refine_ls_shift/su_max 0.001
_refine_ls_shift/su_mean 0.000
_refine_ls_structure_factor_coef Fsqd
_refine_ls_weighting_details 'calc w=1/[\s^2^(Fo^2^)+(0.0827P)^2^+0.4385P] where P=(Fo^2^+2Fc^2^)/3'
_refine_ls_weighting_scheme calc
_refine_ls_wR_factor_gt 0.1813
_refine_ls_wR_factor_ref 0.2252
_reflns_number_gt 4512
_reflns_number_total 11324
_reflns_threshold_expression >2sigma(I)
_cod_data_source_file xu4036sup1.cif
_cod_data_source_block I
_cod_database_code 1550130

loop_
_symmetry_equiv_pos_as_xyz
'x, y, z'
'-x, -y, -z'

loop_
_atom_site_type_symbol
_atom_site_label
_atom_site_fract_x
_atom_site_fract_y
_atom_site_fract_z
_atom_site_U_iso_or_equiv
_atom_site_adp_type
_atom_site_calc_flag
_atom_site_refinement_flags
_atom_site_occupancy
_atom_site_symmetry_multiplicity
Cl Cl1 -0.22973(12) 0.40371(11) 0.57327(5) 0.0702(4) Uani d . 1 1
Cl Cl4 0.32333(13) 0.90689(11) 0.92390(5) 0.0699(4) Uani d . 1 1
Cl Cl3 0.82354(14) 0.92281(11) 0.92846(5) 0.0726(4) Uani d . 1 1
Cl Cl2 0.25035(13) 0.42264(11) 0.57452(5) 0.0742(4) Uani d . 1 1
O O2 0.8276(3) 0.0336(3) 0.70037(10) 0.0603(8) Uani d . 1 1
O O1 0.3672(3) 0.0469(3) 0.69319(11) 0.0660(8) Uani d . 1 1
O O3 0.6319(3) 0.5398(3) 0.79903(11) 0.0618(8) Uani d . 1 1
O O4 0.0801(3) 0.5417(3) 0.80924(11) 0.0638(8) Uani d . 1 1
N N3 0.6669(4) 0.2790(3) 0.74839(12) 0.0612(9) Uani d . 1 1
H H3A 0.6444 0.3403 0.7735 0.073 Uiso calc R 1 1
H H3B 0.7476 0.1989 0.7494 0.073 Uiso calc R 1 1
N N2 0.5589(4) 0.7840(3) 0.75068(12) 0.0608(9) Uani d . 1 1
H H2A 0.5241 0.8453 0.7253 0.073 Uiso calc R 1 1
H H2B 0.5574 0.7041 0.7489 0.073 Uiso calc R 1 1
C C1 0.7822(4) -0.0228(4) 0.61666(14) 0.0399(9) Uani d . 1 1
C C2 0.6802(4) 0.7143(4) 0.83548(15) 0.0419(9) Uani d . 1 1
N N4 0.1714(4) 0.2712(4) 0.75153(13) 0.0708(11) Uani d . 1 1
H H4A 0.1431 0.3318 0.7773 0.085 Uiso calc R 1 1
H H4B 0.2566 0.1947 0.7521 0.085 Uiso calc R 1 1
C C3 0.2427(4) 0.4567(4) 0.87849(15) 0.0435(9) Uani d . 1 1
C C4 0.1757(4) 0.6974(4) 0.83300(15) 0.0446(9) Uani d . 1 1
C C5 0.7346(4) 0.4793(4) 0.88307(14) 0.0417(9) Uani d . 1 1
C C6 0.5002(4) 0.2495(4) 0.62529(15) 0.0448(9) Uani d . 1 1
H H6 0.5168 0.1854 0.5981 0.054 Uiso calc R 1 1
C C7 0.7443(4) 0.7518(4) 0.87631(15) 0.0446(9) Uani d . 1 1
H H7 0.7884 0.6877 0.9038 0.054 Uiso calc R 1 1
C C8 0.6051(4) 0.2112(4) 0.66532(14) 0.0414(9) Uani d . 1 1
C C9 0.6786(4) 0.5782(4) 0.83669(15) 0.0441(9) Uani d . 1 1
N N1 0.0435(4) 0.7667(4) 0.75073(13) 0.0697(10) Uani d . 1 1
H H1A 0.0088 0.8263 0.7248 0.084 Uiso calc R 1 1
H H1B 0.0344 0.6900 0.7514 0.084 Uiso calc R 1 1
C C10 0.2946(4) -0.0435(4) 0.62334(15) 0.0460(10) Uani d . 1 1
C C11 0.5753(5) 0.3087(4) 0.70726(15) 0.0470(10) Uani d . 1 1
C C12 0.0196(4) 0.2353(4) 0.62564(15) 0.0466(10) Uani d . 1 1
H H12 0.0446 0.1728 0.5970 0.056 Uiso calc R 1 1
C C13 0.2405(4) 0.7356(4) 0.87332(15) 0.0447(9) Uani d . 1 1
H H13 0.2788 0.6742 0.9021 0.054 Uiso calc R 1 1
C C14 0.7410(4) 0.0742(4) 0.66330(15) 0.0422(9) Uani d . 1 1
C C15 0.1613(4) 0.5656(4) 0.83826(15) 0.0467(10) Uani d . 1 1
C C16 0.6155(4) 0.8130(4) 0.79311(15) 0.0467(10) Uani d . 1 1
C C17 0.1186(4) 0.1997(4) 0.66732(15) 0.0456(10) Uani d . 1 1
C C18 -0.1129(4) 0.3602(4) 0.62636(15) 0.0463(10) Uani d . 1 1
C C19 0.1906(5) -0.0987(4) 0.61899(15) 0.0518(10) Uani d . 1 1
H H19 0.0956 -0.0609 0.6397 0.062 Uiso calc R 1 1
C C20 0.1119(4) 0.7934(4) 0.79014(16) 0.0513(10) Uani d . 1 1
C C21 0.7963(4) 0.0193(4) 0.56358(15) 0.0505(10) Uani d . 1 1
H H21 0.7745 0.1126 0.5561 0.061 Uiso calc R 1 1
C C22 0.0815(5) 0.2965(4) 0.70985(15) 0.0499(10) Uani d . 1 1
C C52 0.2646(5) 0.0684(4) 0.66352(15) 0.0463(10) Uani d . 1 1
C C23 0.8413(4) 0.3404(4) 0.87202(16) 0.0501(10) Uani d . 1 1
H H23 0.8788 0.3124 0.8363 0.060 Uiso calc R 1 1
C C24 0.8145(4) -0.1618(4) 0.62641(16) 0.0493(10) Uani d . 1 1
H H24 0.8060 -0.1917 0.6619 0.059 Uiso calc R 1 1
C C25 0.3751(4) 0.3784(4) 0.62560(16) 0.0479(10) Uani d . 1 1
C C26 0.2493(4) 0.8601(4) 0.87180(15) 0.0478(10) Uani d . 1 1
C C27 0.4016(4) 0.4008(4) 0.88200(15) 0.0491(10) Uani d . 1 1
H H27 0.4591 0.4368 0.8603 0.059 Uiso calc R 1 1
C C28 0.8590(4) -0.2570(4) 0.58436(17) 0.0547(11) Uani d . 1 1
H H28 0.8799 -0.3502 0.5916 0.066 Uiso calc R 1 1
C C29 0.6782(4) 0.5194(4) 0.93601(16) 0.0510(10) Uani d . 1 1
H H29 0.6060 0.6120 0.9441 0.061 Uiso calc R 1 1
C C30 0.7437(4) 0.8804(4) 0.87671(16) 0.0502(10) Uani d . 1 1
C C31 0.1272(5) 0.9185(4) 0.78939(17) 0.0614(12) Uani d . 1 1
H H31 0.0911 0.9811 0.7607 0.074 Uiso calc R 1 1
C C32 0.8920(5) 0.2442(4) 0.91293(18) 0.0583(11) Uani d . 1 1
H H32 0.9638 0.1515 0.9049 0.070 Uiso calc R 1 1
C C33 0.1927(5) 0.9517(4) 0.82900(18) 0.0597(12) Uani d . 1 1
H H33 0.1995 1.0362 0.8273 0.072 Uiso calc R 1 1
C C34 0.3474(5) 0.4746(4) 0.66614(18) 0.0625(12) Uani d . 1 1
H H34 0.2624 0.5631 0.6660 0.075 Uiso calc R 1 1
C C35 0.6778(5) 0.9772(4) 0.83648(17) 0.0602(12) Uani d . 1 1
H H35 0.6749 1.0657 0.8374 0.072 Uiso calc R 1 1
C C36 0.1628(5) 0.3999(4) 0.91087(17) 0.0648(12) Uani d . 1 1
H H36 0.0571 0.4343 0.9084 0.078 Uiso calc R 1 1
C C37 -0.1510(5) 0.4535(4) 0.66879(18) 0.0589(11) Uani d . 1 1
H H37 -0.2413 0.5382 0.6694 0.071 Uiso calc R 1 1
C C38 -0.0569(5) 0.4218(4) 0.70959(17) 0.0598(12) Uani d . 1 1
H H38 -0.0851 0.4851 0.7381 0.072 Uiso calc R 1 1
C C39 0.8723(5) -0.2140(4) 0.53205(19) 0.0630(12) Uani d . 1 1
H H39 0.9014 -0.2776 0.5035 0.076 Uiso calc R 1 1
C C40 0.4736(5) 0.2923(4) 0.91764(18) 0.0650(12) Uani d . 1 1
H H40 0.5798 0.2551 0.9198 0.078 Uiso calc R 1 1
C C41 0.6172(5) 0.9438(4) 0.79555(17) 0.0589(11) Uani d . 1 1
H H41 0.5755 1.0095 0.7683 0.071 Uiso calc R 1 1
C C42 0.8373(5) 0.2840(5) 0.96577(19) 0.0630(12) Uani d . 1 1
H H42 0.8726 0.2191 0.9938 0.076 Uiso calc R 1 1
C C43 0.2284(5) -0.2083(4) 0.58428(18) 0.0632(12) Uani d . 1 1
H H43 0.1597 -0.2459 0.5818 0.076 Uiso calc R 1 1
C C44 0.4348(5) -0.1013(4) 0.59149(18) 0.0649(12) Uani d . 1 1
H H44 0.5056 -0.0659 0.5939 0.078 Uiso calc R 1 1
C C45 0.7294(5) 0.4214(4) 0.97693(16) 0.0623(12) Uani d . 1 1
H H45 0.6906 0.4484 1.0127 0.075 Uiso calc R 1 1
C C46 0.8425(5) -0.0766(4) 0.52181(16) 0.0657(12) Uani d . 1 1
H H46 0.8536 -0.0480 0.4863 0.079 Uiso calc R 1 1
C C47 0.4442(5) 0.4398(4) 0.70622(16) 0.0581(11) Uani d . 1 1
H H47 0.4230 0.5047 0.7336 0.070 Uiso calc R 1 1
C C48 0.3678(5) -0.2631(4) 0.5530(2) 0.0725(14) Uani d . 1 1
H H48 0.3928 -0.3369 0.5291 0.087 Uiso calc R 1 1
C C49 0.3894(6) 0.2389(4) 0.94993(19) 0.0742(14) Uani d . 1 1
H H49 0.4380 0.1656 0.9739 0.089 Uiso calc R 1 1
C C50 0.2337(6) 0.2945(5) 0.94652(19) 0.0765(14) Uani d . 1 1
H H50 0.1758 0.2600 0.9688 0.092 Uiso calc R 1 1
C C51 0.4694(5) -0.2091(5) 0.5569(2) 0.0806(15) Uani d . 1 1
H H51 0.5634 -0.2464 0.5356 0.097 Uiso calc R 1 1

loop_
_atom_site_aniso_label
_atom_site_aniso_U_11
_atom_site_aniso_U_22
_atom_site_aniso_U_33
_atom_site_aniso_U_12
_atom_site_aniso_U_13
_atom_site_aniso_U_23
Cl1 0.0616(7) 0.0552(7) 0.0837(8) -0.0151(6) -0.0241(6) 0.0102(6)
Cl4 0.0772(8) 0.0564(7) 0.0854(9) -0.0362(6) -0.0124(6) -0.0117(6)
Cl3 0.0900(9) 0.0613(7) 0.0841(9) -0.0463(7) -0.0240(7) -0.0006(6)
Cl2 0.0572(7) 0.0612(7) 0.0912(9) -0.0117(6) -0.0290(6) 0.0080(6)
O2 0.0649(19) 0.0551(17) 0.0468(17) -0.0116(15) -0.0217(15) 0.0016(13)
O1 0.072(2) 0.0572(18) 0.070(2) -0.0249(16) -0.0351(17) 0.0057(15)
O3 0.087(2) 0.0549(17) 0.0497(17) -0.0348(16) -0.0201(16) -0.0029(13)
O4 0.075(2) 0.0559(18) 0.0651(19) -0.0282(16) -0.0307(16) -0.0019(14)
N3 0.081(3) 0.053(2) 0.048(2) -0.0266(19) -0.009(2) -0.0068(17)
N2 0.075(2) 0.058(2) 0.044(2) -0.0249(19) -0.0133(18) 0.0072(17)
C1 0.036(2) 0.036(2) 0.043(2) -0.0107(17) -0.0071(17) 0.0017(17)
C2 0.040(2) 0.043(2) 0.042(2) -0.0187(19) -0.0002(18) -0.0018(18)
N4 0.100(3) 0.063(2) 0.055(2) -0.038(2) -0.019(2) -0.0048(18)
C3 0.044(2) 0.035(2) 0.052(2) -0.0168(19) -0.010(2) -0.0053(18)
C4 0.041(2) 0.041(2) 0.041(2) -0.0099(19) -0.0013(18) -0.0035(18)
C5 0.044(2) 0.041(2) 0.042(2) -0.0208(19) -0.0040(19) -0.0014(18)
C6 0.044(2) 0.036(2) 0.051(2) -0.0144(19) -0.0028(19) -0.0020(18)
C7 0.046(2) 0.036(2) 0.049(2) -0.0172(19) -0.0029(19) 0.0027(17)
C8 0.045(2) 0.039(2) 0.042(2) -0.0213(19) -0.0009(19) 0.0024(18)
C9 0.043(2) 0.045(2) 0.041(2) -0.0176(19) -0.0026(18) -0.0065(19)
N1 0.084(3) 0.064(2) 0.051(2) -0.020(2) -0.028(2) 0.0092(18)
C10 0.045(3) 0.037(2) 0.054(3) -0.015(2) -0.018(2) 0.0035(18)
C11 0.056(3) 0.045(2) 0.044(2) -0.027(2) -0.003(2) -0.0013(19)
C12 0.052(3) 0.040(2) 0.048(2) -0.021(2) -0.005(2) 0.0022(18)
C13 0.049(2) 0.039(2) 0.043(2) -0.0172(19) -0.0048(19) 0.0006(17)
C14 0.043(2) 0.038(2) 0.045(2) -0.0177(19) -0.007(2) 0.0018(18)
C15 0.048(2) 0.043(2) 0.045(2) -0.015(2) -0.008(2) -0.0077(18)
C16 0.044(2) 0.046(2) 0.043(2) -0.014(2) -0.0020(19) 0.0022(19)
C17 0.057(3) 0.043(2) 0.040(2) -0.026(2) -0.003(2) 0.0036(18)
C18 0.043(2) 0.041(2) 0.054(3) -0.019(2) -0.0020(19) 0.0025(19)
C19 0.052(3) 0.048(2) 0.055(3) -0.021(2) -0.016(2) 0.009(2)
C20 0.045(2) 0.047(2) 0.046(3) -0.007(2) -0.002(2) 0.001(2)
C21 0.058(3) 0.038(2) 0.047(3) -0.014(2) -0.007(2) 0.0028(19)
C22 0.069(3) 0.052(3) 0.040(2) -0.038(2) -0.001(2) 0.003(2)
C52 0.056(3) 0.040(2) 0.045(2) -0.022(2) -0.013(2) 0.0093(18)
C23 0.053(3) 0.043(2) 0.053(3) -0.021(2) 0.002(2) -0.008(2)
C24 0.046(2) 0.041(2) 0.056(3) -0.015(2) -0.006(2) 0.004(2)
C25 0.043(2) 0.037(2) 0.057(3) -0.012(2) -0.0074(19) 0.0043(19)
C26 0.047(2) 0.040(2) 0.054(3) -0.0183(19) 0.003(2) -0.0048(19)
C27 0.048(3) 0.046(2) 0.055(3) -0.022(2) -0.008(2) -0.005(2)
C28 0.053(3) 0.041(2) 0.071(3) -0.022(2) -0.002(2) -0.004(2)
C29 0.059(3) 0.040(2) 0.052(3) -0.021(2) -0.004(2) -0.003(2)
C30 0.057(3) 0.039(2) 0.054(3) -0.020(2) -0.005(2) -0.0039(19)
C31 0.068(3) 0.049(3) 0.054(3) -0.016(2) -0.007(2) 0.013(2)
C32 0.053(3) 0.039(2) 0.077(3) -0.016(2) -0.002(2) 0.002(2)
C33 0.062(3) 0.040(2) 0.069(3) -0.019(2) 0.011(2) 0.001(2)
C34 0.056(3) 0.040(2) 0.073(3) -0.007(2) 0.003(2) -0.003(2)
C35 0.073(3) 0.041(2) 0.064(3) -0.025(2) 0.001(2) 0.003(2)
C36 0.059(3) 0.069(3) 0.083(3) -0.041(3) -0.023(3) 0.019(3)
C37 0.057(3) 0.044(2) 0.070(3) -0.021(2) 0.012(2) -0.005(2)
C38 0.073(3) 0.052(3) 0.057(3) -0.032(3) 0.005(3) -0.012(2)
C39 0.067(3) 0.055(3) 0.065(3) -0.025(2) -0.001(2) -0.021(2)
C40 0.061(3) 0.045(3) 0.084(3) -0.016(2) -0.027(3) -0.003(2)
C41 0.069(3) 0.046(3) 0.054(3) -0.020(2) -0.008(2) 0.015(2)
C42 0.064(3) 0.058(3) 0.069(3) -0.027(3) -0.018(3) 0.021(2)
C43 0.064(3) 0.047(3) 0.084(3) -0.026(2) -0.032(3) 0.005(2)
C44 0.039(3) 0.062(3) 0.091(3) -0.019(2) -0.007(2) -0.012(3)
C45 0.083(3) 0.060(3) 0.046(3) -0.034(3) -0.004(2) 0.004(2)
C46 0.080(3) 0.059(3) 0.047(3) -0.023(3) 0.000(2) -0.005(2)
C47 0.072(3) 0.043(2) 0.051(3) -0.019(2) 0.004(2) -0.012(2)
C48 0.062(3) 0.044(3) 0.097(4) -0.007(2) -0.019(3) -0.018(2)
C49 0.098(4) 0.047(3) 0.084(4) -0.034(3) -0.044(3) 0.021(2)
C50 0.080(4) 0.084(4) 0.087(4) -0.054(3) -0.030(3) 0.033(3)
C51 0.049(3) 0.074(3) 0.107(4) -0.016(3) -0.002(3) -0.028(3)

loop_
_atom_type_symbol
_atom_type_description
_atom_type_scat_dispersion_real
_atom_type_scat_dispersion_imag
_atom_type_scat_source
C C 0.0033 0.0016 'International Tables Vol C Tables 4.2.6.8 and 6.1.1.4'
H H 0.0000 0.0000 'International Tables Vol C Tables 4.2.6.8 and 6.1.1.4'
Cl Cl 0.1484 0.1585 'International Tables Vol C Tables 4.2.6.8 and 6.1.1.4'
N N 0.0061 0.0033 'International Tables Vol C Tables 4.2.6.8 and 6.1.1.4'
O O 0.0106 0.0060 'International Tables Vol C Tables 4.2.6.8 and 6.1.1.4'

loop_
_geom_angle_atom_site_label_1
_geom_angle_atom_site_label_2
_geom_angle_atom_site_label_3
_geom_angle
C11 N3 H3A 120.0
C11 N3 H3B 120.0
H3A N3 H3B 120.0
C16 N2 H2A 120.0
C16 N2 H2B 120.0
H2A N2 H2B 120.0
C24 C1 C21 118.5(3)
C24 C1 C14 119.1(3)
C21 C1 C14 122.3(3)
C7 C2 C16 118.4(3)
C7 C2 C9 120.6(3)
C16 C2 C9 121.0(3)
C22 N4 H4A 120.0
C22 N4 H4B 120.0
H4A N4 H4B 120.0
C36 C3 C27 118.0(4)
C36 C3 C15 119.4(3)
C27 C3 C15 122.4(4)
C13 C4 C20 118.9(4)
C13 C4 C15 119.8(3)
C20 C4 C15 121.0(4)
C29 C5 C23 119.2(3)
C29 C5 C9 122.2(3)
C23 C5 C9 118.5(3)
C25 C6 C8 121.3(4)
C25 C6 H6 119.4
C8 C6 H6 119.4
C30 C7 C2 121.6(4)
C30 C7 H7 119.2
C2 C7 H7 119.2
C6 C8 C11 118.5(3)
C6 C8 C14 120.4(3)
C11 C8 C14 121.1(3)
O3 C9 C2 121.3(3)
O3 C9 C5 117.5(3)
C2 C9 C5 121.3(3)
C20 N1 H1A 120.0
C20 N1 H1B 120.0
H1A N1 H1B 120.0
C44 C10 C19 118.6(4)
C44 C10 C52 119.1(4)
C19 C10 C52 122.2(4)
N3 C11 C47 119.2(4)
N3 C11 C8 122.5(3)
C47 C11 C8 118.3(4)
C18 C12 C17 121.2(4)
C18 C12 H12 119.4
C17 C12 H12 119.4
C26 C13 C4 122.2(4)
C26 C13 H13 118.9
C4 C13 H13 118.9
O2 C14 C8 121.4(3)
O2 C14 C1 117.0(3)
C8 C14 C1 121.6(3)
O4 C15 C4 121.2(4)
O4 C15 C3 117.1(3)
C4 C15 C3 121.7(3)
N2 C16 C41 119.4(4)
N2 C16 C2 122.9(4)
C41 C16 C2 117.7(4)
C12 C17 C22 118.9(4)
C12 C17 C52 119.6(3)
C22 C17 C52 121.3(4)
C12 C18 C37 119.8(4)
C12 C18 Cl1 120.1(3)
C37 C18 Cl1 120.0(3)
C43 C19 C10 120.0(4)
C43 C19 H19 120.0
C10 C19 H19 120.0
N1 C20 C31 120.3(4)
N1 C20 C4 122.7(4)
C31 C20 C4 117.0(4)
C46 C21 C1 120.1(4)
C46 C21 H21 120.0
C1 C21 H21 120.0
N4 C22 C38 119.1(4)
N4 C22 C17 122.8(4)
C38 C22 C17 118.0(4)
O1 C52 C17 121.2(4)
O1 C52 C10 117.4(3)
C17 C52 C10 121.4(3)
C32 C23 C5 120.9(4)
C32 C23 H23 119.6
C5 C23 H23 119.6
C28 C24 C1 121.1(4)
C28 C24 H24 119.4
C1 C24 H24 119.4
C6 C25 C34 120.2(4)
C6 C25 Cl2 119.7(3)
C34 C25 Cl2 120.0(3)
C13 C26 C33 119.1(4)
C13 C26 Cl4 120.8(3)
C33 C26 Cl4 120.0(3)
C40 C27 C3 120.0(4)
C40 C27 H27 120.0
C3 C27 H27 120.0
C39 C28 C24 119.8(4)
C39 C28 H28 120.1
C24 C28 H28 120.1
C5 C29 C45 119.5(4)
C5 C29 H29 120.3
C45 C29 H29 120.3
C7 C30 C35 120.0(4)
C7 C30 Cl3 120.0(3)
C35 C30 Cl3 120.0(3)
C33 C31 C20 122.5(4)
C33 C31 H31 118.7
C20 C31 H31 118.7
C23 C32 C42 120.1(4)
C23 C32 H32 119.9
C42 C32 H32 119.9
C31 C33 C26 120.2(4)
C31 C33 H33 119.9
C26 C33 H33 119.9
C47 C34 C25 120.1(4)
C47 C34 H34 120.0
C25 C34 H34 120.0
C41 C35 C30 120.1(4)
C41 C35 H35 119.9
C30 C35 H35 119.9
C50 C36 C3 121.8(4)
C50 C36 H36 119.1
C3 C36 H36 119.1
C38 C37 C18 120.2(4)
C38 C37 H37 119.9
C18 C37 H37 119.9
C37 C38 C22 121.8(4)
C37 C38 H38 119.1
C22 C38 H38 119.1
C28 C39 C46 119.7(4)
C28 C39 H39 120.1
C46 C39 H39 120.1
C49 C40 C27 120.3(4)
C49 C40 H40 119.8
C27 C40 H40 119.8
C35 C41 C16 122.1(4)
C35 C41 H41 119.0
C16 C41 H41 119.0
C32 C42 C45 119.2(4)
C32 C42 H42 120.4
C45 C42 H42 120.4
C19 C43 C48 120.2(4)
C19 C43 H43 119.9
C48 C43 H43 119.9
C51 C44 C10 120.5(4)
C51 C44 H44 119.8
C10 C44 H44 119.8
C29 C45 C42 121.1(4)
C29 C45 H45 119.5
C42 C45 H45 119.5
C39 C46 C21 120.7(4)
C39 C46 H46 119.6
C21 C46 H46 119.6
C34 C47 C11 121.7(4)
C34 C47 H47 119.2
C11 C47 H47 119.2
C51 C48 C43 120.0(4)
C51 C48 H48 120.0
C43 C48 H48 120.0
C50 C49 C40 119.4(4)
C50 C49 H49 120.3
C40 C49 H49 120.3
C36 C50 C49 120.4(4)
C36 C50 H50 119.8
C49 C50 H50 119.8
C44 C51 C48 120.8(4)
C44 C51 H51 119.6
C48 C51 H51 119.6

loop_
_geom_bond_atom_site_label_1
_geom_bond_atom_site_label_2
_geom_bond_distance
Cl1 C18 1.732(4)
Cl4 C26 1.732(4)
Cl3 C30 1.737(4)
Cl2 C25 1.740(4)
O2 C14 1.236(4)
O1 C52 1.230(4)
O3 C9 1.237(4)
O4 C15 1.232(4)
N3 C11 1.352(5)
N3 H3A 0.8600
N3 H3B 0.8600
N2 C16 1.342(5)
N2 H2A 0.8600
N2 H2B 0.8600
C1 C24 1.381(5)
C1 C21 1.383(5)
C1 C14 1.483(5)
C2 C7 1.399(5)
C2 C16 1.426(5)
C2 C9 1.455(5)
N4 C22 1.358(5)
N4 H4A 0.8600
N4 H4B 0.8600
C3 C36 1.368(5)
C3 C27 1.393(5)
C3 C15 1.478(5)
C4 C13 1.398(5)
C4 C20 1.419(5)
C4 C15 1.471(5)
C5 C29 1.377(5)
C5 C23 1.387(5)
C5 C9 1.490(5)
C6 C25 1.359(5)
C6 C8 1.406(5)
C6 H6 0.9300
C7 C30 1.367(5)
C7 H7 0.9300
C8 C11 1.415(5)
C8 C14 1.456(5)
N1 C20 1.343(5)
N1 H1A 0.8600
N1 H1B 0.8600
C10 C44 1.389(5)
C10 C19 1.397(5)
C10 C52 1.491(5)
C11 C47 1.401(5)
C12 C18 1.368(5)
C12 C17 1.403(5)
C12 H12 0.9300
C13 C26 1.366(5)
C13 H13 0.9300
C16 C41 1.404(5)
C17 C22 1.408(5)
C17 C52 1.471(5)
C18 C37 1.381(5)
C19 C43 1.368(5)
C19 H19 0.9300
C20 C31 1.405(5)
C21 C46 1.378(5)
C21 H21 0.9300
C22 C38 1.401(5)
C23 C32 1.366(5)
C23 H23 0.9300
C24 C28 1.380(5)
C24 H24 0.9300
C25 C34 1.384(5)
C26 C33 1.383(5)
C27 C40 1.379(5)
C27 H27 0.9300
C28 C39 1.368(5)
C28 H28 0.9300
C29 C45 1.378(5)
C29 H29 0.9300
C30 C35 1.379(5)
C31 C33 1.361(6)
C31 H31 0.9300
C32 C42 1.371(5)
C32 H32 0.9300
C33 H33 0.9300
C34 C47 1.359(6)
C34 H34 0.9300
C35 C41 1.358(5)
C35 H35 0.9300
C36 C50 1.358(5)
C36 H36 0.9300
C37 C38 1.359(6)
C37 H37 0.9300
C38 H38 0.9300
C39 C46 1.372(5)
C39 H39 0.9300
C40 C49 1.373(6)
C40 H40 0.9300
C41 H41 0.9300
C42 C45 1.379(5)
C42 H42 0.9300
C43 C48 1.377(6)
C43 H43 0.9300
C44 C51 1.358(6)
C44 H44 0.9300
C45 H45 0.9300
C46 H46 0.9300
C47 H47 0.9300
C48 C51 1.363(6)
C48 H48 0.9300
C49 C50 1.363(6)
C49 H49 0.9300
C50 H50 0.9300
C51 H51 0.9300

loop_
_geom_hbond_atom_site_label_D
_geom_hbond_atom_site_label_H
_geom_hbond_atom_site_label_A
_geom_hbond_site_symmetry_A
_geom_hbond_distance_DH
_geom_hbond_distance_HA
_geom_hbond_distance_DA
_geom_hbond_angle_DHA
N1 H1A O2 1_465 0.86 2.21 2.971(5) 147
N1 H1B O4 . 0.86 2.01 2.642(5) 130
N2 H2A O1 1_565 0.86 2.16 2.962(4) 154
N2 H2B O3 . 0.86 1.99 2.629(4) 130
N3 H3A O3 . 0.86 2.19 2.960(4) 149
N3 H3B O2 . 0.86 1.98 2.623(4) 130
N4 H4A O4 . 0.86 2.19 2.986(5) 153
N4 H4B O1 . 0.86 2.03 2.654(5) 129

loop_
_geom_torsion_atom_site_label_1
_geom_torsion_atom_site_label_2
_geom_torsion_atom_site_label_3
_geom_torsion_atom_site_label_4
_geom_torsion
C16 C2 C7 C30 1.0(5)
C9 C2 C7 C30 -178.4(3)
C25 C6 C8 C11 1.8(5)
C25 C6 C8 C14 -178.1(3)
C7 C2 C9 O3 -175.1(3)
C16 C2 C9 O3 5.5(6)
C7 C2 C9 C5 4.3(5)
C16 C2 C9 C5 -175.1(3)
C29 C5 C9 O3 -126.8(4)
C23 C5 C9 O3 49.9(5)
C29 C5 C9 C2 53.8(5)
C23 C5 C9 C2 -129.5(4)
C6 C8 C11 N3 177.7(3)
C14 C8 C11 N3 -2.3(6)
C6 C8 C11 C47 -1.2(5)
C14 C8 C11 C47 178.7(3)
C20 C4 C13 C26 -2.4(6)
C15 C4 C13 C26 -176.6(3)
C6 C8 C14 O2 -173.9(3)
C11 C8 C14 O2 6.2(5)
C6 C8 C14 C1 6.3(5)
C11 C8 C14 C1 -173.6(3)
C24 C1 C14 O2 49.8(5)
C21 C1 C14 O2 -127.2(4)
C24 C1 C14 C8 -130.4(4)
C21 C1 C14 C8 52.6(5)
C13 C4 C15 O4 166.5(3)
C20 C4 C15 O4 -7.7(6)
C13 C4 C15 C3 -13.3(5)
C20 C4 C15 C3 172.5(3)
C36 C3 C15 O4 -47.7(5)
C27 C3 C15 O4 127.2(4)
C36 C3 C15 C4 132.2(4)
C27 C3 C15 C4 -53.0(5)
C7 C2 C16 N2 176.4(3)
C9 C2 C16 N2 -4.2(6)
C7 C2 C16 C41 -1.3(5)
C9 C2 C16 C41 178.1(3)
C18 C12 C17 C22 -1.5(5)
C18 C12 C17 C52 -176.4(3)
C17 C12 C18 C37 -0.1(6)
C17 C12 C18 Cl1 178.0(3)
C44 C10 C19 C43 0.6(6)
C52 C10 C19 C43 -175.2(3)
C13 C4 C20 N1 -178.0(3)
C15 C4 C20 N1 -3.8(6)
C13 C4 C20 C31 3.9(5)
C15 C4 C20 C31 178.1(3)
C24 C1 C21 C46 -0.4(6)
C14 C1 C21 C46 176.7(4)
C12 C17 C22 N4 -179.4(3)
C52 C17 C22 N4 -4.5(6)
C12 C17 C22 C38 2.7(5)
C52 C17 C22 C38 177.5(3)
C12 C17 C52 O1 165.7(3)
C22 C17 C52 O1 -9.1(6)
C12 C17 C52 C10 -13.9(5)
C22 C17 C52 C10 171.3(3)
C44 C10 C52 O1 -47.5(5)
C19 C10 C52 O1 128.3(4)
C44 C10 C52 C17 132.0(4)
C19 C10 C52 C17 -52.2(5)
C29 C5 C23 C32 -0.8(6)
C9 C5 C23 C32 -177.6(4)
C21 C1 C24 C28 -0.4(5)
C14 C1 C24 C28 -177.5(3)
C8 C6 C25 C34 -0.8(6)
C8 C6 C25 Cl2 178.8(3)
C4 C13 C26 C33 -0.1(6)
C4 C13 C26 Cl4 177.4(3)
C36 C3 C27 C40 -0.5(6)
C15 C3 C27 C40 -175.4(3)
C1 C24 C28 C39 0.3(6)
C23 C5 C29 C45 0.4(6)
C9 C5 C29 C45 177.1(4)
C2 C7 C30 C35 0.5(6)
C2 C7 C30 Cl3 179.6(3)
N1 C20 C31 C33 178.6(4)
C4 C20 C31 C33 -3.2(6)
C5 C23 C32 C42 0.2(6)
C20 C31 C33 C26 0.8(6)
C13 C26 C33 C31 0.9(6)
Cl4 C26 C33 C31 -176.6(3)
C6 C25 C34 C47 -0.8(6)
Cl2 C25 C34 C47 179.6(3)
C7 C30 C35 C41 -1.8(6)
Cl3 C30 C35 C41 179.1(3)
C27 C3 C36 C50 1.6(6)
C15 C3 C36 C50 176.6(4)
C12 C18 C37 C38 0.3(6)
Cl1 C18 C37 C38 -177.8(3)
C18 C37 C38 C22 1.1(6)
N4 C22 C38 C37 179.4(4)
C17 C22 C38 C37 -2.6(6)
C24 C28 C39 C46 0.5(6)
C3 C27 C40 C49 -0.2(6)
C30 C35 C41 C16 1.6(6)
N2 C16 C41 C35 -177.7(4)
C2 C16 C41 C35 0.0(6)
C23 C32 C42 C45 0.8(6)
C10 C19 C43 C48 -1.0(6)
C19 C10 C44 C51 0.1(6)
C52 C10 C44 C51 176.1(4)
C5 C29 C45 C42 0.6(6)
C32 C42 C45 C29 -1.2(7)
C28 C39 C46 C21 -1.3(7)
C1 C21 C46 C39 1.2(6)
C25 C34 C47 C11 1.4(6)
N3 C11 C47 C34 -179.3(4)
C8 C11 C47 C34 -0.4(6)
C19 C43 C48 C51 0.7(7)
C27 C40 C49 C50 -0.2(7)
C3 C36 C50 C49 -1.9(7)
C40 C49 C50 C36 1.2(7)
C10 C44 C51 C48 -0.4(7)
C43 C48 C51 C44 0.0(8)

_cod_database_fobs_code 1550130
